data_7052775
loop_
_publ_author_name
'Shin, Ji-Young'
'Dolphin, David'

_publ_section_title
;
 Synthesis of a class of
 5-((5-(pyrrol-2-yl-methylene)-pyrrol-2-yl)methylene)furan-2-ones and the
 formation of a furanone dipyrrin imino ether
;
_journal_issue 11
_journal_name_full 'New Journal of Chemistry'
_journal_page_first 2483
_journal_paper_doi 10.1039/c1nj20415g
_journal_volume 35
_journal_year 2011
_chemical_formula_sum 'C22 H8 Cl2 F5 N3 O3'
_chemical_formula_weight 528.21
_chemical_name_systematic
;
?
;
_space_group_IT_number 2
_symmetry_cell_setting triclinic
_symmetry_space_group_name_Hall '-P 1'
_symmetry_space_group_name_H-M 'P -1'
_atom_sites_solution_hydrogens geom
_atom_sites_solution_primary direct
_atom_sites_solution_secondary difmap
_audit_creation_method SHELXL-97
_cell_angle_alpha 94.959(7)
_cell_angle_beta 95.467(7)
_cell_angle_gamma 106.429(7)
_cell_formula_units_Z 2
_cell_length_a 7.0689(13)
_cell_length_b 9.6348(19)
_cell_length_c 16.074(3)
_cell_measurement_reflns_used 9860
_cell_measurement_temperature 173(2)
_cell_measurement_theta_max 27.87
_cell_measurement_theta_min 2.43
_cell_volume 1037.9(3)
_computing_structure_refinement 'SHELXL-97 (Sheldrick, 1997)'
_diffrn_ambient_temperature 173(2)
_diffrn_measured_fraction_theta_full 0.981
_diffrn_measured_fraction_theta_max 0.981
_diffrn_measurement_device_type 'Bruker X8 APEX II'
_diffrn_measurement_method 'area detector'
_diffrn_radiation_monochromator graphite
_diffrn_radiation_source 'fine-focus sealed tube'
_diffrn_radiation_type MoK\a
_diffrn_radiation_wavelength 0.71073
_diffrn_reflns_av_R_equivalents 0.0243
_diffrn_reflns_av_sigmaI/netI 0.0223
_diffrn_reflns_limit_h_max 9
_diffrn_reflns_limit_h_min -8
_diffrn_reflns_limit_k_max 12
_diffrn_reflns_limit_k_min -11
_diffrn_reflns_limit_l_max 21
_diffrn_reflns_limit_l_min -20
_diffrn_reflns_number 20249
_diffrn_reflns_theta_full 27.99
_diffrn_reflns_theta_max 27.99
_diffrn_reflns_theta_min 2.22
_exptl_absorpt_coefficient_mu 0.391
_exptl_absorpt_correction_T_max 0.954
_exptl_absorpt_correction_T_min 0.890
_exptl_absorpt_correction_type multi-scan
_exptl_crystal_colour red
_exptl_crystal_density_diffrn 1.690
_exptl_crystal_density_method 'not measured'
_exptl_crystal_description plate
_exptl_crystal_F_000 528
_exptl_crystal_size_max 0.40
_exptl_crystal_size_mid 0.25
_exptl_crystal_size_min 0.12
_refine_diff_density_max 0.406
_refine_diff_density_min -0.319
_refine_diff_density_rms 0.052
_refine_ls_extinction_method none
_refine_ls_goodness_of_fit_ref 0.990
_refine_ls_hydrogen_treatment mixed
_refine_ls_matrix_type full
_refine_ls_number_parameters 321
_refine_ls_number_reflns 4938
_refine_ls_number_restraints 0
_refine_ls_restrained_S_all 0.990
_refine_ls_R_factor_all 0.0456
_refine_ls_R_factor_gt 0.0347
_refine_ls_shift/su_max 0.001
_refine_ls_shift/su_mean 0.000
_refine_ls_structure_factor_coef Fsqd
_refine_ls_weighting_details 'calc w=1/[\s^2^(Fo^2^)+(0.0547P)^2^+0.5607P] where P=(Fo^2^+2Fc^2^)/3'
_refine_ls_weighting_scheme calc
_refine_ls_wR_factor_gt 0.0926
_refine_ls_wR_factor_ref 0.1019
_reflns_number_gt 4046
_reflns_number_total 4938
_reflns_threshold_expression >2sigma(I)
_cod_data_source_file c1nj20415g.txt
_cod_data_source_block dd315
_cod_database_code 7052775

loop_
_symmetry_equiv_pos_as_xyz
'x, y, z'
'-x, -y, -z'

loop_
_atom_site_label
_atom_site_type_symbol
_atom_site_fract_x
_atom_site_fract_y
_atom_site_fract_z
_atom_site_U_iso_or_equiv
_atom_site_adp_type
_atom_site_occupancy
_atom_site_symmetry_multiplicity
_atom_site_calc_flag
_atom_site_refinement_flags
C1 C 0.9420(2) 0.72487(18) 0.49315(11) 0.0286(4) Uani 1 1 d .
C2 C 0.9766(2) 0.74151(19) 0.58501(11) 0.0284(4) Uani 1 1 d .
C3 C 0.8760(2) 0.61764(19) 0.61277(11) 0.0270(3) Uani 1 1 d .
C4 C 0.7706(2) 0.51568(18) 0.54013(10) 0.0241(3) Uani 1 1 d .
C5 C 0.6478(2) 0.37712(18) 0.53280(10) 0.0235(3) Uani 1 1 d .
C6 C 0.5496(2) 0.28341(17) 0.45682(10) 0.0218(3) Uani 1 1 d .
C7 C 0.4245(2) 0.14109(17) 0.45228(10) 0.0243(3) Uani 1 1 d .
H7 H 0.3855 0.0898 0.4987 0.029 Uiso 1 1 calc R
C8 C 0.3673(2) 0.08797(17) 0.36752(10) 0.0233(3) Uani 1 1 d .
H8 H 0.2824 -0.0062 0.3458 0.028 Uiso 1 1 calc R
C9 C 0.4564(2) 0.19732(16) 0.32022(10) 0.0211(3) Uani 1 1 d .
C10 C 0.4474(2) 0.19344(16) 0.23034(10) 0.0226(3) Uani 1 1 d .
C11 C 0.5353(2) 0.30790(17) 0.18906(10) 0.0241(3) Uani 1 1 d .
C12 C 0.5331(3) 0.30855(19) 0.09821(11) 0.0315(4) Uani 1 1 d .
H12 H 0.4681 0.2296 0.0561 0.038 Uiso 1 1 calc R
C13 C 0.6408(3) 0.4421(2) 0.08585(11) 0.0346(4) Uani 1 1 d .
H13 H 0.6684 0.4777 0.0337 0.042 Uiso 1 1 calc R
C14 C 0.7066(2) 0.52127(18) 0.17037(11) 0.0275(3) Uani 1 1 d .
C15 C 0.6094(3) 0.30898(19) 0.60877(11) 0.0280(3) Uani 1 1 d .
C16 C 0.3351(2) 0.05187(17) 0.17903(10) 0.0242(3) Uani 1 1 d .
C17 C 0.4198(2) -0.06083(18) 0.16773(10) 0.0276(3) Uani 1 1 d .
C18 C 0.3204(3) -0.19099(19) 0.11857(12) 0.0329(4) Uani 1 1 d .
C19 C 0.1332(3) -0.20936(19) 0.07779(11) 0.0326(4) Uani 1 1 d .
C20 C 0.0449(3) -0.10020(19) 0.08756(11) 0.0313(4) Uani 1 1 d .
C21 C 0.1449(2) 0.02844(18) 0.13780(11) 0.0277(3) Uani 1 1 d .
C22 C 0.8795(3) 0.72639(19) 0.26544(11) 0.0319(4) Uani 1 1 d .
H22A H 0.7612 0.7239 0.2932 0.048 Uiso 1 1 calc R
H22B H 0.9594 0.8278 0.2657 0.048 Uiso 1 1 calc R
H22C H 0.9586 0.6735 0.2957 0.048 Uiso 1 1 calc R
N1 N 0.56576(19) 0.31617(14) 0.37559(8) 0.0210(3) Uani 1 1 d .
N2 N 0.64657(19) 0.44540(14) 0.23102(8) 0.0240(3) Uani 1 1 d .
N3 N 0.5750(3) 0.24841(19) 0.66591(10) 0.0415(4) Uani 1 1 d .
O1 O 1.0023(2) 0.80485(14) 0.44303(9) 0.0377(3) Uani 1 1 d .
O2 O 0.81293(16) 0.58260(12) 0.46869(7) 0.0259(2) Uani 1 1 d .
O3 O 0.81942(19) 0.65846(13) 0.17960(8) 0.0339(3) Uani 1 1 d .
F1 F 0.60499(15) -0.04389(12) 0.20325(7) 0.0369(3) Uani 1 1 d .
F2 F 0.40653(19) -0.29783(12) 0.11006(8) 0.0482(3) Uani 1 1 d .
F3 F 0.03732(18) -0.33390(12) 0.02934(7) 0.0463(3) Uani 1 1 d .
F4 F -0.13774(16) -0.11794(13) 0.04828(7) 0.0437(3) Uani 1 1 d .
F5 F 0.05501(16) 0.13304(12) 0.14489(8) 0.0404(3) Uani 1 1 d .
Cl1 Cl 1.12321(6) 0.89762(5) 0.64061(3) 0.03749(13) Uani 1 1 d .
Cl2 Cl 0.87251(7) 0.58722(5) 0.71475(3) 0.03762(13) Uani 1 1 d .
H1N H 0.629(3) 0.395(3) 0.3599(14) 0.040(6) Uiso 1 1 d .

loop_
_atom_site_aniso_label
_atom_site_aniso_U_11
_atom_site_aniso_U_22
_atom_site_aniso_U_33
_atom_site_aniso_U_23
_atom_site_aniso_U_13
_atom_site_aniso_U_12
C1 0.0235(7) 0.0244(8) 0.0343(9) -0.0074(7) -0.0009(7) 0.0060(6)
C2 0.0222(7) 0.0284(8) 0.0320(9) -0.0101(7) -0.0043(6) 0.0100(6)
C3 0.0248(7) 0.0307(9) 0.0262(8) -0.0069(7) -0.0040(6) 0.0147(7)
C4 0.0225(7) 0.0275(8) 0.0232(8) -0.0031(6) -0.0010(6) 0.0118(6)
C5 0.0238(7) 0.0269(8) 0.0219(8) -0.0005(6) 0.0006(6) 0.0125(6)
C6 0.0210(7) 0.0213(7) 0.0236(8) 0.0002(6) 0.0015(6) 0.0084(6)
C7 0.0248(7) 0.0238(8) 0.0253(8) 0.0036(6) 0.0043(6) 0.0079(6)
C8 0.0214(7) 0.0196(7) 0.0270(8) 0.0000(6) 0.0016(6) 0.0044(6)
C9 0.0191(7) 0.0177(7) 0.0243(8) -0.0023(6) -0.0007(6) 0.0044(5)
C10 0.0201(7) 0.0197(7) 0.0249(8) -0.0027(6) -0.0011(6) 0.0035(6)
C11 0.0227(7) 0.0218(7) 0.0233(8) -0.0021(6) 0.0002(6) 0.0019(6)
C12 0.0335(9) 0.0303(9) 0.0222(8) -0.0020(7) 0.0000(7) -0.0015(7)
C13 0.0384(9) 0.0338(9) 0.0230(8) 0.0018(7) 0.0022(7) -0.0021(7)
C14 0.0262(8) 0.0237(8) 0.0272(8) 0.0007(6) 0.0020(6) -0.0004(6)
C15 0.0309(8) 0.0288(8) 0.0258(8) -0.0017(7) 0.0017(6) 0.0131(7)
C16 0.0274(8) 0.0204(7) 0.0194(7) -0.0008(6) 0.0011(6) -0.0002(6)
C17 0.0286(8) 0.0265(8) 0.0229(8) -0.0021(6) 0.0004(6) 0.0029(6)
C18 0.0421(10) 0.0224(8) 0.0304(9) -0.0044(7) 0.0068(7) 0.0050(7)
C19 0.0379(9) 0.0248(8) 0.0231(8) -0.0064(7) 0.0029(7) -0.0068(7)
C20 0.0278(8) 0.0317(9) 0.0241(8) 0.0009(7) -0.0024(6) -0.0052(7)
C21 0.0282(8) 0.0233(8) 0.0269(8) 0.0020(6) 0.0009(6) 0.0010(6)
C22 0.0352(9) 0.0226(8) 0.0301(9) -0.0041(7) 0.0027(7) -0.0014(7)
N1 0.0213(6) 0.0173(6) 0.0219(7) -0.0010(5) 0.0006(5) 0.0032(5)
N2 0.0241(6) 0.0199(6) 0.0233(7) -0.0010(5) 0.0010(5) 0.0007(5)
N3 0.0554(10) 0.0421(9) 0.0299(9) 0.0047(7) 0.0076(7) 0.0180(8)
O1 0.0397(7) 0.0275(7) 0.0377(7) -0.0018(6) 0.0039(6) -0.0011(5)
O2 0.0261(5) 0.0225(6) 0.0250(6) -0.0043(4) 0.0003(4) 0.0035(4)
O3 0.0400(7) 0.0240(6) 0.0278(6) 0.0013(5) 0.0044(5) -0.0060(5)
F1 0.0325(5) 0.0349(6) 0.0399(6) -0.0078(5) -0.0055(4) 0.0111(4)
F2 0.0584(7) 0.0309(6) 0.0525(7) -0.0145(5) 0.0007(6) 0.0162(5)
F3 0.0491(7) 0.0327(6) 0.0388(6) -0.0174(5) 0.0024(5) -0.0101(5)
F4 0.0311(5) 0.0452(7) 0.0403(6) -0.0017(5) -0.0120(5) -0.0047(5)
F5 0.0329(5) 0.0339(6) 0.0497(7) -0.0035(5) -0.0084(5) 0.0090(4)
Cl1 0.0289(2) 0.0318(2) 0.0442(3) -0.01707(19) -0.00828(18) 0.00730(17)
Cl2 0.0478(3) 0.0409(3) 0.0241(2) -0.00556(18) -0.00674(18) 0.0194(2)

loop_
_atom_type_symbol
_atom_type_description
_atom_type_scat_dispersion_real
_atom_type_scat_dispersion_imag
_atom_type_scat_source
C C 0.0033 0.0016 'International Tables Vol C Tables 4.2.6.8 and 6.1.1.4'
H H 0.0000 0.0000 'International Tables Vol C Tables 4.2.6.8 and 6.1.1.4'
N N 0.0061 0.0033 'International Tables Vol C Tables 4.2.6.8 and 6.1.1.4'
O O 0.0106 0.0060 'International Tables Vol C Tables 4.2.6.8 and 6.1.1.4'
F F 0.0171 0.0103 'International Tables Vol C Tables 4.2.6.8 and 6.1.1.4'
Cl Cl 0.1484 0.1585 'International Tables Vol C Tables 4.2.6.8 and 6.1.1.4'

loop_
_geom_angle_atom_site_label_1
_geom_angle_atom_site_label_2
_geom_angle_atom_site_label_3
_geom_angle
O1 C1 O2 121.92(16)
O1 C1 C2 132.07(16)
O2 C1 C2 106.01(14)
C3 C2 C1 109.18(15)
C3 C2 Cl1 129.19(14)
C1 C2 Cl1 121.63(14)
C2 C3 C4 108.02(15)
C2 C3 Cl2 125.68(13)
C4 C3 Cl2 126.30(14)
C5 C4 O2 119.75(14)
C5 C4 C3 132.16(16)
O2 C4 C3 108.09(14)
C4 C5 C6 128.07(15)
C4 C5 C15 118.43(15)
C6 C5 C15 113.49(14)
N1 C6 C7 107.47(13)
N1 C6 C5 126.41(14)
C7 C6 C5 126.10(15)
C8 C7 C6 107.70(14)
C8 C7 H7 126.2
C6 C7 H7 126.2
C7 C8 C9 107.92(14)
C7 C8 H8 126.0
C9 C8 H8 126.0
N1 C9 C8 107.59(14)
N1 C9 C10 123.52(14)
C8 C9 C10 128.87(14)
C11 C10 C9 124.90(14)
C11 C10 C16 118.19(14)
C9 C10 C16 116.90(13)
C10 C11 N2 122.98(14)
C10 C11 C12 126.90(14)
N2 C11 C12 110.12(14)
C13 C12 C11 106.61(15)
C13 C12 H12 126.7
C11 C12 H12 126.7
C12 C13 C14 104.90(15)
C12 C13 H13 127.6
C14 C13 H13 127.6
N2 C14 O3 125.78(15)
N2 C14 C13 114.54(15)
O3 C14 C13 119.68(15)
N3 C15 C5 176.33(19)
C17 C16 C21 116.67(14)
C17 C16 C10 121.27(14)
C21 C16 C10 122.02(15)
F1 C17 C18 118.00(16)
F1 C17 C16 119.86(14)
C18 C17 C16 122.12(16)
F2 C18 C19 120.23(15)
F2 C18 C17 120.28(17)
C19 C18 C17 119.50(17)
F3 C19 C20 120.18(17)
F3 C19 C18 119.88(17)
C20 C19 C18 119.93(15)
F4 C20 C19 120.11(15)
F4 C20 C21 120.00(17)
C19 C20 C21 119.89(16)
F5 C21 C20 118.14(15)
F5 C21 C16 119.97(14)
C20 C21 C16 121.88(17)
O3 C22 H22A 109.5
O3 C22 H22B 109.5
H22A C22 H22B 109.5
O3 C22 H22C 109.5
H22A C22 H22C 109.5
H22B C22 H22C 109.5
C9 N1 C6 109.32(13)
C9 N1 H1N 122.9(16)
C6 N1 H1N 127.8(16)
C14 N2 C11 103.83(13)
C4 O2 C1 108.70(12)
C14 O3 C22 115.56(13)

loop_
_geom_bond_atom_site_label_1
_geom_bond_atom_site_label_2
_geom_bond_distance
C1 O1 1.188(2)
C1 O2 1.4132(19)
C1 C2 1.461(3)
C2 C3 1.342(3)
C2 Cl1 1.6865(17)
C3 C4 1.451(2)
C3 Cl2 1.6913(18)
C4 C5 1.359(2)
C4 O2 1.381(2)
C5 C6 1.443(2)
C5 C15 1.448(2)
C6 N1 1.377(2)
C6 C7 1.397(2)
C7 C8 1.393(2)
C7 H7 0.9500
C8 C9 1.393(2)
C8 H8 0.9500
C9 N1 1.3758(19)
C9 C10 1.437(2)
C10 C11 1.364(2)
C10 C16 1.496(2)
C11 N2 1.4083(19)
C11 C12 1.460(2)
C12 C13 1.340(3)
C12 H12 0.9500
C13 C14 1.464(2)
C13 H13 0.9500
C14 N2 1.300(2)
C14 O3 1.324(2)
C15 N3 1.139(2)
C16 C17 1.387(2)
C16 C21 1.390(2)
C17 F1 1.337(2)
C17 C18 1.384(2)
C18 F2 1.340(2)
C18 C19 1.377(3)
C19 F3 1.3354(18)
C19 C20 1.372(3)
C20 F4 1.340(2)
C20 C21 1.382(2)
C21 F5 1.337(2)
C22 O3 1.445(2)
C22 H22A 0.9800
C22 H22B 0.9800
C22 H22C 0.9800
N1 H1N 0.84(2)

loop_
_geom_torsion_atom_site_label_1
_geom_torsion_atom_site_label_2
_geom_torsion_atom_site_label_3
_geom_torsion_atom_site_label_4
_geom_torsion
O1 C1 C2 C3 -178.94(19)
O2 C1 C2 C3 0.31(18)
O1 C1 C2 Cl1 1.1(3)
O2 C1 C2 Cl1 -179.63(11)
C1 C2 C3 C4 -0.44(18)
Cl1 C2 C3 C4 179.49(13)
C1 C2 C3 Cl2 179.95(12)
Cl1 C2 C3 Cl2 -0.1(2)
C2 C3 C4 C5 -179.60(17)
Cl2 C3 C4 C5 0.0(3)
C2 C3 C4 O2 0.42(18)
Cl2 C3 C4 O2 -179.98(11)
O2 C4 C5 C6 0.2(2)
C3 C4 C5 C6 -179.74(16)
O2 C4 C5 C15 178.82(13)
C3 C4 C5 C15 -1.2(3)
C4 C5 C6 N1 1.7(3)
C15 C5 C6 N1 -176.92(14)
C4 C5 C6 C7 179.89(16)
C15 C5 C6 C7 1.3(2)
N1 C6 C7 C8 0.62(18)
C5 C6 C7 C8 -177.83(15)
C6 C7 C8 C9 -0.14(18)
C7 C8 C9 N1 -0.39(17)
C7 C8 C9 C10 177.98(15)
N1 C9 C10 C11 -3.9(2)
C8 C9 C10 C11 177.98(16)
N1 C9 C10 C16 175.17(14)
C8 C9 C10 C16 -3.0(2)
C9 C10 C11 N2 -0.2(3)
C16 C10 C11 N2 -179.19(14)
C9 C10 C11 C12 178.89(16)
C16 C10 C11 C12 -0.2(3)
C10 C11 C12 C13 -178.80(17)
N2 C11 C12 C13 0.3(2)
C11 C12 C13 C14 -0.2(2)
C12 C13 C14 N2 0.0(2)
C12 C13 C14 O3 179.41(17)
C4 C5 C15 N3 -166(3)
C6 C5 C15 N3 13(3)
C11 C10 C16 C17 99.42(19)
C9 C10 C16 C17 -79.7(2)
C11 C10 C16 C21 -78.0(2)
C9 C10 C16 C21 102.83(18)
C21 C16 C17 F1 177.75(15)
C10 C16 C17 F1 0.2(2)
C21 C16 C17 C18 -0.5(2)
C10 C16 C17 C18 -178.13(16)
F1 C17 C18 F2 2.5(3)
C16 C17 C18 F2 -179.20(16)
F1 C17 C18 C19 -176.89(16)
C16 C17 C18 C19 1.4(3)
F2 C18 C19 F3 -0.3(3)
C17 C18 C19 F3 179.12(16)
F2 C18 C19 C20 179.22(16)
C17 C18 C19 C20 -1.4(3)
F3 C19 C20 F4 -0.2(3)
C18 C19 C20 F4 -179.70(16)
F3 C19 C20 C21 -179.99(15)
C18 C19 C20 C21 0.5(3)
F4 C20 C21 F5 -0.6(2)
C19 C20 C21 F5 179.13(15)
F4 C20 C21 C16 -179.40(15)
C19 C20 C21 C16 0.4(3)
C17 C16 C21 F5 -179.11(15)
C10 C16 C21 F5 -1.5(2)
C17 C16 C21 C20 -0.4(2)
C10 C16 C21 C20 177.21(15)
C8 C9 N1 C6 0.79(17)
C10 C9 N1 C6 -177.69(14)
C7 C6 N1 C9 -0.88(17)
C5 C6 N1 C9 177.57(14)
O3 C14 N2 C11 -179.16(17)
C13 C14 N2 C11 0.2(2)
C10 C11 N2 C14 178.84(16)
C12 C11 N2 C14 -0.34(18)
C5 C4 O2 C1 179.80(14)
C3 C4 O2 C1 -0.22(16)
O1 C1 O2 C4 179.30(16)
C2 C1 O2 C4 -0.04(16)
N2 C14 O3 C22 0.4(3)
C13 C14 O3 C22 -178.98(16)
